data_7155275
loop_
_publ_author_name
'Kumar, Shailesh'
'Kadu, Rahul'
'Kumar, Sangit'

_publ_section_title
;
 Regioselective transition metal- and halogen-free direct dithiolation at
 C(sp(3))-H of nitrotoluenes with diaryl disulfides.
;
_journal_issue 39
_journal_name_full 'Organic &amp; biomolecular chemistry'
_journal_page_first 9210
_journal_page_last 9214
_journal_paper_doi 10.1039/c6ob01856d
_journal_volume 14
_journal_year 2016
_chemical_formula_moiety 'C19 H15 N O2 S2'
_chemical_formula_sum 'C19 H15 N O2 S2'
_chemical_formula_weight 353.44
_space_group_crystal_system monoclinic
_space_group_IT_number 14
_space_group_name_Hall '-P 2ybc'
_space_group_name_H-M_alt 'P 1 21/c 1'
_symmetry_Int_Tables_number 14
_symmetry_space_group_name_Hall '-P 2ybc'
_symmetry_space_group_name_H-M 'P 1 21/c 1'
_audit_creation_date 2016-02-29
_audit_creation_method
;
Olex2 1.2
(compiled 2015.01.26 svn.r3150 for OlexSys, GUI svn.r4998)
;
_audit_update_record
;
2016-06-28 deposited with the CCDC.
2016-09-07 downloaded from the CCDC.
;
_cell_angle_alpha 90
_cell_angle_beta 103.740(6)
_cell_angle_gamma 90
_cell_formula_units_Z 4
_cell_length_a 16.385(2)
_cell_length_b 13.037(2)
_cell_length_c 8.2869(14)
_cell_measurement_reflns_used 2115
_cell_measurement_temperature 140(2)
_cell_measurement_theta_max 24.37
_cell_measurement_theta_min 2.97
_cell_volume 1719.5(4)
_computing_cell_refinement 'SAINT v8.34A (Bruker, 2013)'
_computing_data_reduction 'SAINT v8.34A (Bruker, 2013)'
_computing_molecular_graphics 'Olex2 (Dolomanov et al., 2009)'
_computing_publication_material 'Olex2 (Dolomanov et al., 2009)'
_computing_structure_refinement 'olex2.refine (Bourhis et al., 2015)'
_diffrn_ambient_temperature 140.0
_diffrn_measured_fraction_theta_full 0.9844
_diffrn_measured_fraction_theta_max 0.9844
_diffrn_measurement_device_type 'Bruker APEX-II CCD'
_diffrn_measurement_method '\f and \w scans'
_diffrn_radiation_type 'Mo K\a'
_diffrn_radiation_wavelength 0.71073
_diffrn_reflns_av_R_equivalents 0.0607
_diffrn_reflns_av_unetI/netI 0.0552
_diffrn_reflns_limit_h_max 17
_diffrn_reflns_limit_h_min -18
_diffrn_reflns_limit_k_max 14
_diffrn_reflns_limit_k_min -14
_diffrn_reflns_limit_l_max 9
_diffrn_reflns_limit_l_min -7
_diffrn_reflns_number 8283
_diffrn_reflns_theta_full 26.0000
_diffrn_reflns_theta_max 23.53
_diffrn_reflns_theta_min 2.56
_diffrn_standards_number 0
_exptl_absorpt_coefficient_mu 0.320
_exptl_absorpt_correction_T_max 0.7451
_exptl_absorpt_correction_T_min 0.6886
_exptl_absorpt_correction_type multi-scan
_exptl_absorpt_process_details
;
SADABS-2014/4 (Bruker,2014/4) was used for absorption correction.
wR2(int) was 0.0917 before and 0.0545 after correction.
The Ratio of minimum to maximum transmission is 0.9242.
The \l/2 correction factor is 0.00150.
;
_exptl_crystal_colour yellow
_exptl_crystal_density_diffrn 1.3652
_exptl_crystal_description plate
_exptl_crystal_F_000 736.0
_exptl_crystal_size_max 0.25
_exptl_crystal_size_mid 0.2
_exptl_crystal_size_min 0.15
_refine_diff_density_max 0.3767
_refine_diff_density_min -0.3779
_refine_diff_density_rms 0.0913
_refine_ls_d_res_high 0.8903
_refine_ls_d_res_low 7.9582
_refine_ls_goodness_of_fit_ref 1.0511
_refine_ls_hydrogen_treatment mixed
_refine_ls_matrix_type full
_refine_ls_number_constraints 30
_refine_ls_number_parameters 216
_refine_ls_number_reflns 2519
_refine_ls_number_restraints 0
_refine_ls_restrained_S_all 1.0511
_refine_ls_R_factor_all 0.0623
_refine_ls_R_factor_gt 0.0381
_refine_ls_shift/su_max 0.0000
_refine_ls_shift/su_mean 0.0000
_refine_ls_structure_factor_coef Fsqd
_refine_ls_weighting_details 'w=1/[\s^2^(Fo^2^)+(0.0313P)^2^+0.4103P] where P=(Fo^2^+2Fc^2^)/3'
_refine_ls_weighting_scheme calc
_refine_ls_wR_factor_gt 0.0760
_refine_ls_wR_factor_ref 0.0844
_reflns_Friedel_coverage 0.0
_reflns_limit_h_max 17
_reflns_limit_h_min -18
_reflns_limit_k_max 14
_reflns_limit_k_min 0
_reflns_limit_l_max 9
_reflns_limit_l_min 0
_reflns_number_gt 1906
_reflns_number_total 2559
_reflns_threshold_expression I>=2u(I)
_cod_data_source_file c6ob01856d2.cif
_cod_data_source_block SK_01_489
_cod_depositor_comments
;Adding full bibliography for 7155275--7155277.cif.

 Adding full bibliography for 7155275--7155277.cif.
;
_cod_original_cell_volume 1719.6(5)
_cod_database_code 7155275
_olex2_refinement_description
;
1. Fixed Uiso
 At 1.2 times of:
  All C(H) groups
2.a Ternary CH refined with riding coordinates:
 C1(H1)
2.b Aromatic/amide H refined with riding coordinates:
 C19(H19), C3(H3), C7(H7), C11(H11), C10(H10), C13(H13), C18(H18), C6(H6),
 C5(H5), C16(H16), C17(H17), C12(H12), C9(H9), C4(H4)
;
_olex2_submission_special_instructions 'No special instructions were received'

loop_
_space_group_symop_id
_space_group_symop_operation_xyz
1 x,y,z
2 -x,y+1/2,-z+1/2
3 -x,-y,-z
4 x,-y-1/2,z-1/2

loop_
_atom_site_label
_atom_site_type_symbol
_atom_site_fract_x
_atom_site_fract_y
_atom_site_fract_z
_atom_site_U_iso_or_equiv
_atom_site_adp_type
_atom_site_occupancy
_atom_site_refinement_flags_posn
S1 S 0.86121(4) 0.90768(5) 0.14239(9) 0.0254(2) Uani 1.000000 .
S2 S 0.83257(4) 0.99737(6) 0.45689(9) 0.0288(2) Uani 1.000000 .
O1 O 0.54569(10) 1.04378(14) 0.1615(2) 0.0314(5) Uani 1.000000 .
O2 O 0.63176(10) 1.03033(14) -0.0010(2) 0.0282(5) Uani 1.000000 .
C15 C 0.62990(13) 0.89926(18) 0.1869(3) 0.0159(6) Uani 1.000000 .
C19 C 0.73663(15) 0.78307(19) 0.3122(3) 0.0213(6) Uani 1.000000 .
H19 H 0.79422(15) 0.76631(19) 0.3537(3) 0.0255(8) Uiso 1.000000 R
C14 C 0.71532(13) 0.87942(18) 0.2428(3) 0.0156(6) Uani 1.000000 .
N1 N 0.60086(12) 0.99849(16) 0.1112(3) 0.0197(5) Uani 1.000000 .
C1 C 0.78222(13) 0.95886(19) 0.2431(3) 0.0185(6) Uani 1.000000 .
H1 H 0.75559(13) 1.02048(19) 0.1801(3) 0.0221(7) Uiso 1.000000 R
C2 C 0.90850(14) 1.02443(19) 0.0995(3) 0.0207(6) Uani 1.000000 .
C8 C 0.74507(14) 1.0615(2) 0.5043(3) 0.0232(6) Uani 1.000000 .
C3 C 0.98075(14) 1.0598(2) 0.2081(3) 0.0263(7) Uani 1.000000 .
H3 H 1.00489(14) 1.0220(2) 0.3058(3) 0.0316(8) Uiso 1.000000 R
C7 C 0.87466(15) 1.0791(2) -0.0434(4) 0.0321(7) Uani 1.000000 .
H7 H 0.82534(15) 1.0549(2) -0.1187(4) 0.0385(9) Uiso 1.000000 R
C11 C 0.6067(2) 1.1601(3) 0.5701(4) 0.0504(9) Uani 1.000000 .
H11 H 0.5594(2) 1.1941(3) 0.5930(4) 0.0604(11) Uiso 1.000000 R
C10 C 0.61801(17) 1.0573(3) 0.6002(4) 0.0392(8) Uani 1.000000 .
H10 H 0.57828(17) 1.0198(3) 0.6435(4) 0.0470(10) Uiso 1.000000 R
C13 C 0.73317(19) 1.1652(2) 0.4738(4) 0.0421(8) Uani 1.000000 .
H13 H 0.77256(19) 1.2031(2) 0.4303(4) 0.0506(10) Uiso 1.000000 R
C18 C 0.67625(15) 0.7113(2) 0.3222(3) 0.0251(6) Uani 1.000000 .
H18 H 0.69288(15) 0.6456(2) 0.3682(3) 0.0301(8) Uiso 1.000000 R
C6 C 0.91244(17) 1.1693(2) -0.0775(4) 0.0395(8) Uani 1.000000 .
H6 H 0.88933(17) 1.2065(2) -0.1763(4) 0.0474(10) Uiso 1.000000 R
C5 C 0.98385(17) 1.2048(2) 0.0331(4) 0.0363(8) Uani 1.000000 .
H5 H 1.00937(17) 1.2670(2) 0.0113(4) 0.0436(9) Uiso 1.000000 R
C16 C 0.56797(15) 0.8292(2) 0.1995(3) 0.0230(6) Uani 1.000000 .
H16 H 0.51027(15) 0.8468(2) 0.1628(3) 0.0277(8) Uiso 1.000000 R
C17 C 0.59133(15) 0.7338(2) 0.2660(3) 0.0267(7) Uani 1.000000 .
H17 H 0.54997(15) 0.6841(2) 0.2734(3) 0.0321(8) Uiso 1.000000 R
C12 C 0.6639(2) 1.2137(3) 0.5068(5) 0.0563(10) Uani 1.000000 .
H12 H 0.6559(2) 1.2851(3) 0.4853(5) 0.0676(12) Uiso 1.000000 R
C9 C 0.68678(16) 1.0078(2) 0.5679(3) 0.0289(7) Uani 1.000000 .
H9 H 0.69425(16) 0.9364(2) 0.5895(3) 0.0347(8) Uiso 1.000000 R
C4 C 1.01772(16) 1.1500(2) 0.1742(4) 0.0343(8) Uani 1.000000 .
H4 H 1.06707(16) 1.1742(2) 0.2495(4) 0.0412(9) Uiso 1.000000 R

loop_
_atom_site_aniso_label
_atom_site_aniso_U_11
_atom_site_aniso_U_22
_atom_site_aniso_U_33
_atom_site_aniso_U_12
_atom_site_aniso_U_13
_atom_site_aniso_U_23
S1 0.0194(3) 0.0220(4) 0.0378(5) -0.0013(3) 0.0126(3) -0.0048(3)
S2 0.0186(3) 0.0370(4) 0.0275(4) -0.0004(3) -0.0009(3) -0.0094(3)
O1 0.0233(10) 0.0308(12) 0.0373(13) 0.0125(9) 0.0014(9) -0.0070(9)
O2 0.0259(10) 0.0265(11) 0.0310(12) -0.0021(8) 0.0042(9) 0.0114(9)
C15 0.0194(13) 0.0142(14) 0.0140(14) 0.0011(11) 0.0040(11) 0.0002(11)
C19 0.0201(13) 0.0226(16) 0.0204(16) 0.0036(11) 0.0034(11) -0.0011(12)
C14 0.0167(13) 0.0168(15) 0.0135(14) 0.0014(10) 0.0039(11) -0.0024(11)
N1 0.0153(11) 0.0184(12) 0.0218(13) 0.0008(9) -0.0027(10) -0.0043(10)
C1 0.0138(12) 0.0180(14) 0.0226(16) 0.0024(10) 0.0026(11) -0.0014(12)
C2 0.0148(13) 0.0223(16) 0.0258(16) 0.0005(11) 0.0064(12) -0.0031(12)
C8 0.0245(14) 0.0245(17) 0.0185(16) -0.0039(12) 0.0012(12) -0.0056(12)
C3 0.0219(14) 0.0312(17) 0.0263(17) -0.0021(12) 0.0065(12) -0.0009(13)
C7 0.0218(14) 0.042(2) 0.0318(19) 0.0020(13) 0.0057(13) 0.0022(15)
C11 0.055(2) 0.064(3) 0.037(2) 0.0249(18) 0.0198(17) -0.0026(18)
C10 0.0365(17) 0.060(2) 0.0254(18) 0.0021(16) 0.0165(14) 0.0004(16)
C13 0.057(2) 0.0224(18) 0.054(2) -0.0064(15) 0.0272(18) -0.0040(15)
C18 0.0413(16) 0.0152(15) 0.0200(16) 0.0043(12) 0.0097(13) 0.0042(12)
C6 0.0383(17) 0.044(2) 0.041(2) 0.0151(15) 0.0190(16) 0.0199(16)
C5 0.0399(17) 0.0263(18) 0.052(2) -0.0028(14) 0.0285(17) -0.0016(16)
C16 0.0171(13) 0.0281(17) 0.0247(16) -0.0027(12) 0.0065(11) -0.0035(13)
C17 0.0317(15) 0.0225(17) 0.0286(18) -0.0088(12) 0.0123(13) 0.0009(13)
C12 0.087(2) 0.025(2) 0.065(3) 0.0189(18) 0.034(2) -0.0002(17)
C9 0.0383(16) 0.0287(17) 0.0200(16) -0.0002(13) 0.0075(13) 0.0017(13)
C4 0.0284(15) 0.0374(19) 0.040(2) -0.0118(14) 0.0133(15) -0.0107(16)

loop_
_atom_type_symbol
_atom_type_scat_dispersion_real
_atom_type_scat_dispersion_imag
_atom_type_scat_Cromer_Mann_a1
_atom_type_scat_Cromer_Mann_a2
_atom_type_scat_Cromer_Mann_a3
_atom_type_scat_Cromer_Mann_a4
_atom_type_scat_Cromer_Mann_b1
_atom_type_scat_Cromer_Mann_b2
_atom_type_scat_Cromer_Mann_b3
_atom_type_scat_Cromer_Mann_b4
_atom_type_scat_Cromer_Mann_c
_atom_type_scat_source
_atom_type_scat_dispersion_source
H 0.00000 0.00000 0.49300 0.32291 0.14019 0.04081 10.51090 26.12570 3.14236 57.79970 0.0030380000826 'International Tables Volume C Table 6.1.1.4 (pp. 500-502)' 'Henke, Gullikson and Davis, At. Data and Nucl. Data Tables, 1993, 54, 2'
C 0.00347 0.00161 2.31000 1.02000 1.58860 0.86500 20.84390 10.20750 0.56870 51.65120 0.215599998832 'International Tables Volume C Table 6.1.1.4 (pp. 500-502)' 'Henke, Gullikson and Davis, At. Data and Nucl. Data Tables, 1993, 54, 2'
S 0.12424 0.12443 6.90530 5.20340 1.43790 1.58630 1.46790 22.21510 0.25360 56.17200 0.866900026798 'International Tables Volume C Table 6.1.1.4 (pp. 500-502)' 'Henke, Gullikson and Davis, At. Data and Nucl. Data Tables, 1993, 54, 2'
O 0.01158 0.00611 3.04850 2.28680 1.54630 0.86700 13.27710 5.70110 0.32390 32.90890 0.250800013542 'International Tables Volume C Table 6.1.1.4 (pp. 500-502)' 'Henke, Gullikson and Davis, At. Data and Nucl. Data Tables, 1993, 54, 2'
N 0.00653 0.00323 12.21260 3.13220 2.01250 1.16630 0.00570 9.89330 28.99750 0.58260 -11.5290002823 'International Tables Volume C Table 6.1.1.4 (pp. 500-502)' 'Henke, Gullikson and Davis, At. Data and Nucl. Data Tables, 1993, 54, 2'

loop_
_geom_angle_atom_site_label_1
_geom_angle_atom_site_label_2
_geom_angle_atom_site_label_3
_geom_angle
C2 S1 C1 99.67(11)
C8 S2 C1 98.06(11)
N1 C15 C14 120.3(2)
C16 C15 C14 123.3(2)
C16 C15 N1 116.4(2)
C18 C19 C14 121.6(2)
C19 C14 C15 116.1(2)
C1 C14 C15 123.2(2)
C1 C14 C19 120.6(2)
O2 N1 O1 124.0(2)
C15 N1 O1 117.9(2)
C15 N1 O2 118.08(19)
S2 C1 S1 109.63(11)
C14 C1 S1 110.03(16)
C14 C1 S2 110.41(17)
C3 C2 S1 120.0(2)
C7 C2 S1 120.5(2)
C7 C2 C3 119.5(2)
C13 C8 S2 120.3(2)
C9 C8 S2 120.7(2)
C9 C8 C13 119.0(3)
C4 C3 C2 120.0(3)
C6 C7 C2 120.3(3)
C12 C11 C10 119.7(3)
C9 C10 C11 120.3(3)
C12 C13 C8 120.0(3)
C17 C18 C19 120.8(2)
C5 C6 C7 119.7(3)
C4 C5 C6 119.9(3)
C17 C16 C15 119.1(2)
C16 C17 C18 119.1(2)
C13 C12 C11 120.7(3)
C10 C9 C8 120.4(3)
C5 C4 C3 120.6(3)

loop_
_geom_bond_atom_site_label_1
_geom_bond_atom_site_label_2
_geom_bond_distance
S1 C1 1.825(2)
S1 C2 1.782(3)
S2 C1 1.838(3)
S2 C8 1.782(3)
O1 N1 1.232(2)
O2 N1 1.232(3)
C15 C14 1.390(3)
C15 N1 1.467(3)
C15 C16 1.387(3)
C19 C14 1.391(3)
C19 C18 1.379(3)
C14 C1 1.508(3)
C2 C3 1.385(3)
C2 C7 1.380(4)
C8 C13 1.381(4)
C8 C9 1.386(3)
C3 C4 1.381(4)
C7 C6 1.389(4)
C11 C10 1.368(4)
C11 C12 1.369(5)
C10 C9 1.379(4)
C13 C12 1.382(4)
C18 C17 1.390(3)
C6 C5 1.383(4)
C5 C4 1.370(4)
C16 C17 1.377(4)
